data_4310582
loop_
_publ_author_name
'Patrice M. T. Piggot'
'Lincoln A. Hall'
'Andrew J. P. White'
'David J. Williams'
'Laurence K. Thompson'

_publ_section_title
;
 Synthesis, Structure, and Magnetochemical Analysis of Selected First-Row
 Transition-Metal Anilino- and Anisolesquarate Compounds
;
_journal_name_full 'Inorganic Chemistry'
_journal_page_first 1167
_journal_page_last 1174
_journal_paper_doi 10.1021/ic035193g
_journal_volume 43
_journal_year 2004
_chemical_formula_sum 'C4 H10 Cl2 N2 Ni O2'
_chemical_formula_weight 247.75
_chemical_name_systematic
; 
 ? 
;
_space_group_IT_number 14
_symmetry_cell_setting monoclinic
_symmetry_space_group_name_Hall '-P 2ybc'
_symmetry_space_group_name_H-M 'P 1 21/c 1'
_atom_sites_solution_hydrogens geom
_atom_sites_solution_primary direct
_atom_sites_solution_secondary difmap
_audit_creation_method SHELXL
_cell_angle_alpha 90.00
_cell_angle_beta 97.477(2)
_cell_angle_gamma 90.00
_cell_formula_units_Z 2
_cell_length_a 7.7056(3)
_cell_length_b 7.7561(3)
_cell_length_c 8.2023(3)
_cell_measurement_temperature 150(2)
_cell_volume 486.05(3)
_computing_data_reduction 'Siemens SHELXTL'
_computing_molecular_graphics 'Siemens SHELXTL'
_computing_publication_material 'Siemens SHELXTL'
_computing_structure_refinement 'SHELXL-93 (Sheldrick, 1993)'
_computing_structure_solution 'SHELXS-86 (Sheldrick, 1990)'
_diffrn_ambient_temperature 150(2)
_diffrn_measurement_device 'Nonius Kappa CCD'
_diffrn_measurement_method '\w scans'
_diffrn_radiation_monochromator graphite
_diffrn_radiation_source 'fine-focus sealed tube'
_diffrn_radiation_type MoK\a
_diffrn_radiation_wavelength 0.71073
_diffrn_reflns_av_R_equivalents 0.0399
_diffrn_reflns_av_sigmaI/netI 0.0376
_diffrn_reflns_limit_h_max 9
_diffrn_reflns_limit_h_min -9
_diffrn_reflns_limit_k_max 10
_diffrn_reflns_limit_k_min -10
_diffrn_reflns_limit_l_max 10
_diffrn_reflns_limit_l_min -10
_diffrn_reflns_number 4344
_diffrn_reflns_theta_max 27.47
_diffrn_reflns_theta_min 2.67
_exptl_absorpt_coefficient_mu 2.503
_exptl_absorpt_correction_T_max 0.8643
_exptl_absorpt_correction_T_min 0.6090
_exptl_absorpt_correction_type empirical
_exptl_crystal_colour 'Pale green'
_exptl_crystal_density_diffrn 1.693
_exptl_crystal_description plates
_exptl_crystal_F_000 252
_exptl_crystal_size_max 0.22
_exptl_crystal_size_mid 0.18
_exptl_crystal_size_min 0.06
_refine_diff_density_max 0.425
_refine_diff_density_min -0.465
_refine_diff_density_rms 0.072
_refine_ls_extinction_coef 0.0144(33)
_refine_ls_extinction_expression Fc^*^=kFc[1+0.001xFc^2^\l^3^/sin(2\q)]^-1/4^
_refine_ls_extinction_method SHELXL
_refine_ls_goodness_of_fit_all 1.099
_refine_ls_goodness_of_fit_obs 1.125
_refine_ls_matrix_type full
_refine_ls_number_parameters 62
_refine_ls_number_reflns 1081
_refine_ls_number_restraints 2
_refine_ls_restrained_S_all 1.104
_refine_ls_restrained_S_obs 1.124
_refine_ls_R_factor_all 0.0268
_refine_ls_R_factor_obs 0.0232
_refine_ls_shift/esd_max 0.000
_refine_ls_shift/esd_mean 0.000
_refine_ls_structure_factor_coef Fsqd
_refine_ls_weighting_details 'w=1/[\s^2^(Fo^2^)+(0.0074P)^2^+0.2982P] where P=(Fo^2^+2Fc^2^)/3'
_refine_ls_weighting_scheme calc
_refine_ls_wR_factor_all 0.0565
_refine_ls_wR_factor_obs 0.0543
_reflns_number_observed 993
_reflns_number_total 1108
_reflns_observed_criterion >2sigma(I)
_cod_data_source_file ic035193gsi20031015_051854_8.cif
_cod_data_source_block Compound_10
_cod_depositor_comments
;
The following automatic conversions were performed:
'_symmetry_cell_setting' value 'Monoclinic' changed to 'monoclinic'
according to '/home/saulius/struct/CIF-dictionaries/cif_core.dic'
dictionary named 'cif_core.dic' version 2.4.1 from
2010-06-29.

'_exptl_absorpt_correction_type' value 'Empirical' changed to
'empirical' according to
'/home/saulius/struct/CIF-dictionaries/cif_core.dic' dictionary named
'cif_core.dic' version 2.4.1 from 2010-06-29.

Automatic conversion script
Id: cif_fix_enum 1527 2010-12-29 10:47:43Z saulius 

The following automatic conversions were performed:

'_refine_ls_weighting_scheme' value 'calc
w=1/[\s^2^(Fo^2^)+(0.0074P)^2^+0.2982P] where P=(Fo^2^+2Fc^2^)/3' was
changed to 'calc'. New tag '_refine_ls_weighting_details' was
created. The value of the new tag was set to
'w=1/[\s^2^(Fo^2^)+(0.0074P)^2^+0.2982P] where P=(Fo^2^+2Fc^2^)/3'.

Automatic conversion script
Id: cif_fix_values 3143 2015-03-26 13:38:13Z robertas 
;
_cod_original_formula_sum 'C4 H10 N2 O2 Cl2 Ni'
_cod_database_code 4310582

loop_
_symmetry_equiv_pos_as_xyz
'x, y, z'
'-x, y+1/2, -z+1/2'
'-x, -y, -z'
'x, -y-1/2, z-1/2'

loop_
_atom_site_aniso_label
_atom_site_aniso_U_11
_atom_site_aniso_U_22
_atom_site_aniso_U_33
_atom_site_aniso_U_23
_atom_site_aniso_U_13
_atom_site_aniso_U_12
Ni 0.0134(2) 0.0119(2) 0.0113(2) -0.00015(10) 0.00154(11) -0.00049(10)
Cl 0.0172(2) 0.0146(2) 0.0153(2) -0.00019(15) 0.00067(15) 0.00180(14)
O 0.0250(7) 0.0192(7) 0.0135(6) 0.0024(5) 0.0046(5) 0.0067(5)
N1 0.0175(7) 0.0168(8) 0.0219(7) -0.0016(6) 0.0020(6) -0.0001(6)
C2 0.0159(8) 0.0182(9) 0.0193(8) 0.0015(7) 0.0036(6) 0.0048(7)
C3 0.0189(9) 0.0222(10) 0.0262(9) 0.0006(8) 0.0008(7) -0.0037(7)

loop_
_atom_site_label
_atom_site_type_symbol
_atom_site_fract_x
_atom_site_fract_y
_atom_site_fract_z
_atom_site_U_iso_or_equiv
_atom_site_thermal_displace_type
_atom_site_occupancy
_atom_site_calc_flag
_atom_site_refinement_flags
_atom_site_disorder_group
Ni Ni 0.0000 0.0000 0.5000 0.01223(13) Uani 1 d S .
Cl Cl -0.18137(5) 0.25361(6) 0.48237(5) 0.01585(14) Uani 1 d . .
O O 0.0366(2) 0.0238(2) 0.2583(2) 0.0191(3) Uani 1 d D .
H1 H -0.0381(27) 0.0829(34) 0.1853(26) 0.047(8) Uiso 1 d D .
H2 H 0.0749(33) -0.0649(24) 0.2019(31) 0.047(8) Uiso 1 d D .
N1 N 0.2181(2) 0.1554(2) 0.5716(2) 0.0188(3) Uani 1 d . .
C2 C 0.3176(2) 0.2537(2) 0.6284(2) 0.0177(4) Uani 1 d . .
C3 C 0.4439(2) 0.3806(3) 0.7014(2) 0.0226(4) Uani 1 d . .
H3A H 0.4085(10) 0.4957(4) 0.6604(14) 0.034 Uiso 1 calc R .
H3B H 0.5599(4) 0.3533(11) 0.6716(15) 0.034 Uiso 1 calc R .
H3C H 0.4482(14) 0.3782(13) 0.8213(3) 0.034 Uiso 1 calc R .

loop_
_atom_type_symbol
_atom_type_description
_atom_type_scat_dispersion_real
_atom_type_scat_dispersion_imag
_atom_type_scat_source
C C 0.0033 0.0016 'International Tables Vol C Tables 4.2.6.8 and 6.1.1.4'
H H 0.0000 0.0000 'International Tables Vol C Tables 4.2.6.8 and 6.1.1.4'
N N 0.0061 0.0033 'International Tables Vol C Tables 4.2.6.8 and 6.1.1.4'
O O 0.0106 0.0060 'International Tables Vol C Tables 4.2.6.8 and 6.1.1.4'
Cl Cl 0.1484 0.1585 'International Tables Vol C Tables 4.2.6.8 and 6.1.1.4'
Ni Ni 0.3393 1.1124 'International Tables Vol C Tables 4.2.6.8 and 6.1.1.4'

loop_
_geom_angle_atom_site_label_1
_geom_angle_atom_site_label_2
_geom_angle_atom_site_label_3
_geom_angle
_geom_angle_site_symmetry_1
_geom_angle_site_symmetry_3
_geom_angle_publ_flag
O Ni O 180.0 3_556 . ?
O Ni N1 89.23(6) 3_556 . ?
O Ni N1 90.77(6) . . ?
O Ni N1 90.77(6) 3_556 3_556 ?
O Ni N1 89.23(6) . 3_556 ?
N1 Ni N1 180.0 . 3_556 ?
O Ni Cl 88.84(4) 3_556 . ?
O Ni Cl 91.16(4) . . ?
N1 Ni Cl 89.14(4) . . ?
N1 Ni Cl 90.86(4) 3_556 . ?
O Ni Cl 91.16(4) 3_556 3_556 ?
O Ni Cl 88.84(4) . 3_556 ?
N1 Ni Cl 90.86(4) . 3_556 ?
N1 Ni Cl 89.14(4) 3_556 3_556 ?
Cl Ni Cl 180.0 . 3_556 ?
C2 N1 Ni 167.62(14) . . ?
N1 C2 C3 179.5(2) . . ?

loop_
_geom_bond_atom_site_label_1
_geom_bond_atom_site_label_2
_geom_bond_distance
_geom_bond_site_symmetry_2
_geom_bond_publ_flag
Ni O 2.0471(12) 3_556 ?
Ni O 2.0471(12) . ?
Ni N1 2.090(2) . ?
Ni N1 2.090(2) 3_556 ?
Ni Cl 2.4064(4) . ?
Ni Cl 2.4064(4) 3_556 ?
N1 C2 1.137(2) . ?
C2 C3 1.457(3) . ?
